data_4074191
loop_
_publ_author_name
'Forni\'es, Juan'
'Ib\'a\~nez, Susana'
'Mart\'in, Antonio'
'Sanz, Manuel'
'Berenguer, Jes\'us R.'
'Lalinde, Elena'
'Torroba, Javier'

_publ_section_title
;
 Influence of the Pt\\rightarrow Ag Donor&#x2212;Acceptor Bond and
 Polymorphism on the Spectroscopic and Optical Properties of
 Heteropolynuclear Benzoquinolateplatinum(II) Complexes
;
_journal_issue 18
_journal_name_full Organometallics
_journal_page_first 4331
_journal_paper_doi 10.1021/om0604526
_journal_volume 25
_journal_year 2006
_chemical_formula_sum 'C45.08 H27.08 Ag Cl11.75 N P Pt'
_chemical_formula_weight 1333.23
_chemical_name_systematic
; 
 ? 
;
_space_group_IT_number 147
_symmetry_cell_setting trigonal
_symmetry_space_group_name_Hall '-P 3'
_symmetry_space_group_name_H-M 'P -3'
_atom_sites_solution_hydrogens geom
_atom_sites_solution_primary direct
_atom_sites_solution_secondary difmap
_audit_creation_method SHELXL-97
_cell_angle_alpha 90.00
_cell_angle_beta 90.00
_cell_angle_gamma 120.00
_cell_formula_units_Z 6
_cell_length_a 25.041(4)
_cell_length_b 25.041(4)
_cell_length_c 13.099(3)
_cell_measurement_temperature 100(2)
_cell_volume 7113(2)
_computing_cell_refinement 'Bruker FRAMBO'
_computing_data_collection 'Bruker FRAMBO'
_computing_data_reduction 'Bruker SAINT'
_computing_molecular_graphics 'Bruker SHELXTL'
_computing_publication_material 'Bruker SHELXTL'
_computing_structure_refinement 'SHELXL-97 (Sheldrick, 1997)'
_computing_structure_solution 'SHELXS-97 (Sheldrick, 1990)'
_diffrn_ambient_temperature 100(2)
_diffrn_measured_fraction_theta_full 0.995
_diffrn_measured_fraction_theta_max 0.995
_diffrn_measurement_device_type 'multiwire proportional'
_diffrn_measurement_method 'phi and omega scans'
_diffrn_radiation_monochromator graphite
_diffrn_radiation_source 'fine-focus sealed tube'
_diffrn_radiation_type MoK\a
_diffrn_radiation_wavelength 0.71073
_diffrn_reflns_av_R_equivalents 0.0265
_diffrn_reflns_av_sigmaI/netI 0.0196
_diffrn_reflns_limit_h_max 29
_diffrn_reflns_limit_h_min -29
_diffrn_reflns_limit_k_max 29
_diffrn_reflns_limit_k_min -29
_diffrn_reflns_limit_l_max 15
_diffrn_reflns_limit_l_min -9
_diffrn_reflns_number 45574
_diffrn_reflns_theta_full 25.00
_diffrn_reflns_theta_max 25.06
_diffrn_reflns_theta_min 3.98
_exptl_absorpt_coefficient_mu 4.090
_exptl_absorpt_correction_T_max 0.3834
_exptl_absorpt_correction_T_min 0.3129
_exptl_absorpt_correction_type none
_exptl_crystal_density_diffrn 1.867
_exptl_crystal_density_method 'not measured'
_exptl_crystal_F_000 3866
_exptl_crystal_size_max 0.37
_exptl_crystal_size_mid 0.34
_exptl_crystal_size_min 0.29
_refine_diff_density_max 3.080
_refine_diff_density_min -1.313
_refine_diff_density_rms 0.129
_refine_ls_extinction_method none
_refine_ls_goodness_of_fit_ref 1.051
_refine_ls_hydrogen_treatment mixed
_refine_ls_matrix_type full
_refine_ls_number_parameters 554
_refine_ls_number_reflns 8387
_refine_ls_number_restraints 3
_refine_ls_restrained_S_all 1.051
_refine_ls_R_factor_all 0.0363
_refine_ls_R_factor_gt 0.0338
_refine_ls_shift/su_max 0.002
_refine_ls_shift/su_mean 0.000
_refine_ls_structure_factor_coef Fsqd
_refine_ls_weighting_details 'calc w=1/[\s^2^(Fo^2^)+(0.0450P)^2^+34.6156P] where P=(Fo^2^+2Fc^2^)/3'
_refine_ls_weighting_scheme calc
_refine_ls_wR_factor_gt 0.0863
_refine_ls_wR_factor_ref 0.0877
_reflns_number_gt 7796
_reflns_number_total 8387
_reflns_threshold_expression >2sigma(I)
_cod_data_source_file om0604526si20060523_120337.cif
_cod_data_source_block 5
_cod_depositor_comments
;
The following automatic conversions were performed:

'_symmetry_cell_setting' value 'Trigonal' changed to 'trigonal'
according to /home/saulius/struct/CIF-dictionaries/cif_core.dic
dictionary named 'cif_core.dic' version 2.4.1 from 2010-06-29.

Automatic conversion script
Id: cif_fix_values 1715 2011-07-08 13:25:40Z adriana 
;
_cod_original_sg_symbol_H-M P-3
_cod_database_code 4074191

loop_
_symmetry_equiv_pos_as_xyz
'x, y, z'
'-y, x-y, z'
'-x+y, -x, z'
'-x, -y, -z'
'y, -x+y, -z'
'x-y, x, -z'

loop_
_atom_site_label
_atom_site_type_symbol
_atom_site_fract_x
_atom_site_fract_y
_atom_site_fract_z
_atom_site_U_iso_or_equiv
_atom_site_adp_type
_atom_site_occupancy
_atom_site_symmetry_multiplicity
_atom_site_calc_flag
_atom_site_refinement_flags
_atom_site_disorder_assembly
_atom_site_disorder_group
Pt Pt 0.080041(8) -0.327405(8) -0.337478(13) 0.01456(7) Uani 1 1 d . . .
Ag Ag -0.006084(18) -0.331571(18) -0.21163(3) 0.02674(11) Uani 1 1 d . . .
P P -0.07845(6) -0.32352(6) -0.10525(9) 0.0208(3) Uani 1 1 d . . .
Cl1 Cl 0.21036(5) -0.28863(6) -0.46734(9) 0.0226(2) Uani 1 1 d . . .
Cl2 Cl 0.34067(5) -0.24558(6) -0.37227(9) 0.0240(3) Uani 1 1 d . . .
Cl3 Cl 0.35808(6) -0.23350(6) -0.13557(10) 0.0282(3) Uani 1 1 d . . .
Cl4 Cl 0.24433(6) -0.27731(6) 0.00563(8) 0.0238(3) Uani 1 1 d . . .
Cl5 Cl 0.11371(5) -0.32661(6) -0.08637(9) 0.0241(3) Uani 1 1 d . . .
Cl6 Cl 0.08728(6) -0.28124(6) -0.57452(9) 0.0235(2) Uani 1 1 d . . .
Cl7 Cl 0.11455(7) -0.15341(7) -0.64562(10) 0.0372(3) Uani 1 1 d . . .
Cl8 Cl 0.13961(9) -0.04987(7) -0.48844(13) 0.0467(4) Uani 1 1 d . . .
Cl9 Cl 0.12899(6) -0.07909(6) -0.25433(11) 0.0317(3) Uani 1 1 d . . .
Cl10 Cl 0.10416(6) -0.20682(6) -0.17868(9) 0.0237(3) Uani 1 1 d . . .
N N 0.05668(18) -0.41947(18) -0.3172(3) 0.0179(8) Uani 1 1 d . . .
C1 C 0.1674(2) -0.2966(2) -0.2751(4) 0.0178(9) Uani 1 1 d . . .
C2 C 0.2197(2) -0.2805(2) -0.3345(3) 0.0181(10) Uani 1 1 d . . .
C3 C 0.2785(2) -0.2618(2) -0.2946(4) 0.0189(10) Uani 1 1 d . . .
C4 C 0.2864(2) -0.2578(2) -0.1887(4) 0.0203(10) Uani 1 1 d . . .
C5 C 0.2347(2) -0.2771(2) -0.1249(4) 0.0189(10) Uani 1 1 d . . .
C6 C 0.1775(2) -0.2962(2) -0.1693(4) 0.0189(10) Uani 1 1 d . . .
C7 C 0.0977(2) -0.2416(2) -0.3775(4) 0.0178(9) Uani 1 1 d . . .
C8 C 0.0996(2) -0.2264(2) -0.4809(4) 0.0208(10) Uani 1 1 d . . .
C9 C 0.1120(2) -0.1686(2) -0.5159(4) 0.0240(11) Uani 1 1 d . . .
C10 C 0.1226(2) -0.1221(2) -0.4462(4) 0.0273(11) Uani 1 1 d . . .
C11 C 0.1194(2) -0.1350(2) -0.3425(4) 0.0235(11) Uani 1 1 d . . .
C12 C 0.1075(2) -0.1933(2) -0.3105(4) 0.0209(10) Uani 1 1 d . . .
C13 C 0.0915(2) -0.4415(2) -0.2796(4) 0.0195(10) Uani 1 1 d . . .
H13 H 0.1302 -0.4134 -0.2499 0.023 Uiso 1 1 calc R . .
C14 C 0.0736(2) -0.5044(2) -0.2819(4) 0.0245(11) Uani 1 1 d . . .
H14 H 0.0996 -0.5183 -0.2542 0.029 Uiso 1 1 calc R . .
C15 C 0.0176(2) -0.5455(2) -0.3250(4) 0.0261(11) Uani 1 1 d . . .
H15 H 0.0048 -0.5882 -0.3276 0.031 Uiso 1 1 calc R . .
C16 C -0.0204(2) -0.5244(2) -0.3652(4) 0.0218(10) Uani 1 1 d . . .
C17 C -0.0792(2) -0.5636(2) -0.4133(4) 0.0237(11) Uani 1 1 d . . .
H17 H -0.0941 -0.6066 -0.4195 0.028 Uiso 1 1 calc R . .
C18 C -0.1137(2) -0.5395(2) -0.4497(4) 0.0249(11) Uani 1 1 d . . .
H18 H -0.1524 -0.5663 -0.4806 0.030 Uiso 1 1 calc R . .
C19 C -0.0933(2) -0.4749(2) -0.4430(4) 0.0212(10) Uani 1 1 d . . .
C20 C -0.1276(2) -0.4483(2) -0.4817(4) 0.0228(10) Uani 1 1 d . . .
H20 H -0.1667 -0.4738 -0.5123 0.027 Uiso 1 1 calc R . .
C21 C -0.1043(2) -0.3860(2) -0.4751(4) 0.0215(10) Uani 1 1 d . . .
H21 H -0.1283 -0.3689 -0.4998 0.026 Uiso 1 1 calc R . .
C22 C -0.0456(2) -0.3464(2) -0.4325(3) 0.0192(10) Uani 1 1 d . . .
H22 H -0.0305 -0.3033 -0.4300 0.023 Uiso 1 1 calc R . .
C23 C -0.0093(2) -0.3697(2) -0.3938(3) 0.0175(9) Uani 1 1 d . . .
C24 C -0.0352(2) -0.4351(2) -0.3989(3) 0.0173(9) Uani 1 1 d . . .
C25 C 0.0003(2) -0.4608(2) -0.3590(3) 0.0177(9) Uani 1 1 d . . .
C26 C -0.1569(2) -0.3762(2) -0.1500(4) 0.0232(10) Uani 1 1 d . . .
C27 C -0.1649(3) -0.4240(2) -0.2158(4) 0.0261(11) Uani 1 1 d . . .
H27 H -0.1308 -0.4290 -0.2334 0.031 Uiso 1 1 calc R . .
C28 C -0.2238(3) -0.4645(3) -0.2554(4) 0.0315(12) Uani 1 1 d . . .
H28 H -0.2296 -0.4972 -0.2991 0.038 Uiso 1 1 calc R . .
C29 C -0.2736(3) -0.4569(2) -0.2310(4) 0.0310(12) Uani 1 1 d . . .
H29 H -0.3132 -0.4842 -0.2584 0.037 Uiso 1 1 calc R . .
C30 C -0.2652(3) -0.4094(3) -0.1663(4) 0.0286(12) Uani 1 1 d . . .
H30 H -0.2993 -0.4043 -0.1495 0.034 Uiso 1 1 calc R . .
C31 C -0.2073(2) -0.3692(2) -0.1261(4) 0.0244(11) Uani 1 1 d . . .
H31 H -0.2021 -0.3368 -0.0820 0.029 Uiso 1 1 calc R . .
C32 C -0.0756(2) -0.3369(2) 0.0315(4) 0.0235(10) Uani 1 1 d . . .
C33 C -0.1258(2) -0.3811(2) 0.0872(4) 0.0233(10) Uani 1 1 d . . .
H33 H -0.1633 -0.4082 0.0533 0.028 Uiso 1 1 calc R . .
C34 C -0.1209(2) -0.3858(2) 0.1931(4) 0.0274(11) Uani 1 1 d . . .
H34 H -0.1551 -0.4160 0.2309 0.033 Uiso 1 1 calc R . .
C35 C -0.0661(3) -0.3464(3) 0.2428(4) 0.0290(12) Uani 1 1 d . . .
H35 H -0.0631 -0.3491 0.3147 0.035 Uiso 1 1 calc R . .
C36 C -0.0154(3) -0.3026(3) 0.1871(4) 0.0303(12) Uani 1 1 d . . .
H36 H 0.0223 -0.2761 0.2211 0.036 Uiso 1 1 calc R . .
C37 C -0.0198(2) -0.2978(3) 0.0823(4) 0.0288(12) Uani 1 1 d . . .
H37 H 0.0149 -0.2681 0.0447 0.035 Uiso 1 1 calc R . .
C38 C -0.0717(2) -0.2470(2) -0.1076(4) 0.0225(10) Uani 1 1 d . . .
C39 C -0.0966(3) -0.2282(2) -0.0284(4) 0.0289(12) Uani 1 1 d . . .
H39 H -0.1137 -0.2535 0.0302 0.035 Uiso 1 1 calc R . .
C40 C -0.0961(3) -0.1725(3) -0.0358(5) 0.0345(13) Uani 1 1 d . . .
H40 H -0.1138 -0.1603 0.0170 0.041 Uiso 1 1 calc R . .
C41 C -0.0698(3) -0.1345(3) -0.1207(5) 0.0371(14) Uani 1 1 d . . .
H41 H -0.0699 -0.0968 -0.1263 0.045 Uiso 1 1 calc R . .
C42 C -0.0433(3) -0.1525(3) -0.1971(4) 0.0321(12) Uani 1 1 d . . .
H42 H -0.0246 -0.1264 -0.2544 0.039 Uiso 1 1 calc R . .
C43 C -0.0438(2) -0.2082(2) -0.1905(4) 0.0244(11) Uani 1 1 d . . .
H43 H -0.0252 -0.2197 -0.2426 0.029 Uiso 1 1 calc R . .
Cl11 Cl 0.25671(10) -0.36868(10) -0.6743(3) 0.0864(8) Uani 1 1 d . . .
C44 C 0.3333 -0.3333 -0.6333(11) 0.075(4) Uani 1 3 d S . .
H44 H 0.3333 -0.3333 -0.5569 0.090 Uiso 1 3 calc SR . .
C45 C -0.1263(5) -0.5441(5) -0.1205(8) 0.024(2) Uiso 0.50 1 d P A 1
H45A H -0.1639 -0.5423 -0.1073 0.036 Uiso 0.50 1 calc PR A 1
H45B H -0.1366 -0.5872 -0.1258 0.036 Uiso 0.50 1 calc PR A 1
H45C H -0.1076 -0.5226 -0.1845 0.036 Uiso 0.50 1 calc PR A 1
C46 C -0.0816(5) -0.5136(5) -0.0344(8) 0.022(2) Uiso 0.50 1 d P A 1
H46A H -0.0725 -0.4703 -0.0293 0.027 Uiso 0.50 1 calc PR A 1
H46B H -0.1021 -0.5346 0.0300 0.027 Uiso 0.50 1 calc PR A 1
C47 C -0.0220(4) -0.5132(4) -0.0425(7) 0.0162(18) Uiso 0.50 1 d P . 1
H47A H -0.0316 -0.5564 -0.0520 0.019 Uiso 0.50 1 calc PR . 1
H47B H -0.0009 -0.4904 -0.1053 0.019 Uiso 0.50 1 calc PR . 1
Cl12 Cl -0.0928(6) -0.4776(6) -0.0133(10) 0.103(3) Uiso 0.25 1 d PD B 2
Cl13 Cl -0.0461(6) -0.5510(6) -0.1051(10) 0.107(4) Uiso 0.25 1 d PD B 2
Cl14 Cl -0.1630(7) -0.5655(7) -0.1625(11) 0.114(4) Uiso 0.25 1 d PD B 2
C48 C -0.1109(7) -0.5487(9) -0.0638(16) 0.072(10) Uiso 0.25 1 d PD B 2
H48 H -0.1315 -0.5806 -0.0094 0.087 Uiso 0.25 1 calc PR B 2

loop_
_atom_site_aniso_label
_atom_site_aniso_U_11
_atom_site_aniso_U_22
_atom_site_aniso_U_33
_atom_site_aniso_U_23
_atom_site_aniso_U_13
_atom_site_aniso_U_12
Pt 0.01352(10) 0.01542(10) 0.01476(10) -0.00122(6) -0.00002(6) 0.00725(8)
Ag 0.0271(2) 0.0250(2) 0.0290(2) 0.00088(16) 0.01232(16) 0.01363(17)
P 0.0189(6) 0.0222(6) 0.0189(6) -0.0021(5) 0.0040(5) 0.0086(5)
Cl1 0.0196(6) 0.0249(6) 0.0182(5) -0.0013(4) 0.0023(4) 0.0072(5)
Cl2 0.0183(6) 0.0254(6) 0.0289(6) 0.0056(5) 0.0066(5) 0.0115(5)
Cl3 0.0178(6) 0.0327(7) 0.0326(6) 0.0020(5) -0.0043(5) 0.0114(5)
Cl4 0.0235(6) 0.0323(7) 0.0187(6) -0.0029(5) -0.0047(4) 0.0163(5)
Cl5 0.0188(6) 0.0325(7) 0.0188(6) 0.0017(5) 0.0024(4) 0.0113(5)
Cl6 0.0301(6) 0.0249(6) 0.0168(5) -0.0005(4) 0.0010(5) 0.0148(5)
Cl7 0.0517(9) 0.0331(7) 0.0260(7) 0.0105(6) 0.0027(6) 0.0205(7)
Cl8 0.0656(11) 0.0236(7) 0.0513(9) 0.0067(6) 0.0017(8) 0.0226(7)
Cl9 0.0320(7) 0.0217(6) 0.0408(7) -0.0103(5) -0.0032(6) 0.0129(6)
Cl10 0.0249(6) 0.0250(6) 0.0196(6) -0.0061(5) -0.0017(5) 0.0114(5)
N 0.0156(19) 0.019(2) 0.0190(19) -0.0005(16) -0.0001(15) 0.0089(17)
C1 0.016(2) 0.015(2) 0.024(2) -0.0024(18) 0.0009(18) 0.0092(19)
C2 0.020(2) 0.016(2) 0.015(2) -0.0034(18) -0.0020(18) 0.007(2)
C3 0.019(2) 0.014(2) 0.024(2) 0.0016(18) 0.0041(19) 0.008(2)
C4 0.017(2) 0.017(2) 0.029(3) -0.0002(19) -0.0016(19) 0.010(2)
C5 0.021(2) 0.016(2) 0.020(2) -0.0003(18) -0.0022(19) 0.010(2)
C6 0.017(2) 0.016(2) 0.023(2) -0.0014(19) 0.0030(19) 0.008(2)
C7 0.013(2) 0.018(2) 0.022(2) -0.0016(18) -0.0002(18) 0.0068(19)
C8 0.022(2) 0.021(2) 0.023(2) -0.0047(19) -0.003(2) 0.014(2)
C9 0.023(3) 0.024(3) 0.024(3) 0.005(2) -0.001(2) 0.011(2)
C10 0.022(3) 0.019(3) 0.037(3) 0.003(2) 0.002(2) 0.007(2)
C11 0.019(2) 0.019(2) 0.030(3) -0.007(2) -0.001(2) 0.007(2)
C12 0.014(2) 0.023(3) 0.023(2) -0.002(2) -0.0001(19) 0.007(2)
C13 0.018(2) 0.022(2) 0.020(2) 0.0011(19) 0.0024(18) 0.010(2)
C14 0.026(3) 0.026(3) 0.028(3) 0.002(2) -0.002(2) 0.018(2)
C15 0.028(3) 0.017(2) 0.032(3) 0.001(2) -0.001(2) 0.011(2)
C16 0.022(3) 0.026(3) 0.019(2) -0.001(2) -0.0009(19) 0.013(2)
C17 0.023(3) 0.015(2) 0.029(3) -0.003(2) 0.000(2) 0.007(2)
C18 0.021(3) 0.023(3) 0.027(3) -0.006(2) -0.004(2) 0.008(2)
C19 0.014(2) 0.025(3) 0.023(2) -0.002(2) 0.0013(19) 0.009(2)
C20 0.016(2) 0.029(3) 0.021(2) -0.006(2) -0.0020(19) 0.010(2)
C21 0.021(3) 0.029(3) 0.020(2) -0.002(2) -0.0006(19) 0.016(2)
C22 0.017(2) 0.022(2) 0.019(2) -0.0032(19) -0.0024(18) 0.010(2)
C23 0.017(2) 0.020(2) 0.016(2) -0.0023(18) 0.0009(18) 0.010(2)
C24 0.015(2) 0.022(2) 0.014(2) -0.0010(18) 0.0024(17) 0.008(2)
C25 0.018(2) 0.020(2) 0.014(2) 0.0002(18) 0.0012(18) 0.009(2)
C26 0.023(3) 0.025(3) 0.019(2) 0.000(2) 0.0013(19) 0.010(2)
C27 0.028(3) 0.024(3) 0.022(2) -0.002(2) 0.003(2) 0.010(2)
C28 0.035(3) 0.023(3) 0.024(3) -0.006(2) -0.002(2) 0.006(2)
C29 0.030(3) 0.023(3) 0.026(3) 0.003(2) -0.009(2) 0.003(2)
C30 0.027(3) 0.031(3) 0.027(3) 0.011(2) 0.002(2) 0.014(2)
C31 0.024(3) 0.025(3) 0.021(2) 0.001(2) 0.001(2) 0.009(2)
C32 0.025(3) 0.026(3) 0.022(2) -0.002(2) 0.002(2) 0.015(2)
C33 0.020(2) 0.024(3) 0.027(3) 0.001(2) -0.001(2) 0.012(2)
C34 0.026(3) 0.025(3) 0.031(3) 0.008(2) 0.008(2) 0.012(2)
C35 0.036(3) 0.033(3) 0.027(3) 0.002(2) 0.000(2) 0.023(3)
C36 0.024(3) 0.037(3) 0.031(3) -0.007(2) -0.006(2) 0.016(2)
C37 0.020(3) 0.037(3) 0.025(3) 0.002(2) 0.002(2) 0.011(2)
C38 0.019(2) 0.023(3) 0.023(2) -0.008(2) -0.0033(19) 0.008(2)
C39 0.028(3) 0.024(3) 0.033(3) -0.003(2) 0.004(2) 0.012(2)
C40 0.032(3) 0.036(3) 0.038(3) -0.011(3) -0.002(2) 0.018(3)
C41 0.030(3) 0.034(3) 0.054(4) -0.010(3) -0.012(3) 0.020(3)
C42 0.031(3) 0.028(3) 0.032(3) 0.004(2) -0.006(2) 0.011(2)
C43 0.020(2) 0.029(3) 0.024(3) -0.005(2) -0.006(2) 0.012(2)
Cl11 0.0465(11) 0.0522(12) 0.161(3) 0.0031(14) 0.0184(13) 0.0252(10)
C44 0.088(7) 0.088(7) 0.048(8) 0.000 0.000 0.044(4)

loop_
_atom_type_symbol
_atom_type_description
_atom_type_scat_dispersion_real
_atom_type_scat_dispersion_imag
_atom_type_scat_source
C C 0.0033 0.0016 'International Tables Vol C Tables 4.2.6.8 and 6.1.1.4'
H H 0.0000 0.0000 'International Tables Vol C Tables 4.2.6.8 and 6.1.1.4'
N N 0.0061 0.0033 'International Tables Vol C Tables 4.2.6.8 and 6.1.1.4'
P P 0.1023 0.0942 'International Tables Vol C Tables 4.2.6.8 and 6.1.1.4'
Cl Cl 0.1484 0.1585 'International Tables Vol C Tables 4.2.6.8 and 6.1.1.4'
Ag Ag -0.8971 1.1015 'International Tables Vol C Tables 4.2.6.8 and 6.1.1.4'
Pt Pt -1.7033 8.3905 'International Tables Vol C Tables 4.2.6.8 and 6.1.1.4'

loop_
_geom_angle_atom_site_label_1
_geom_angle_atom_site_label_2
_geom_angle_atom_site_label_3
_geom_angle
_geom_angle_site_symmetry_1
_geom_angle_site_symmetry_3
C7 Pt C23 93.27(19) . .
C7 Pt C1 94.37(18) . .
C23 Pt C1 172.36(18) . .
C7 Pt N 171.83(17) . .
C23 Pt N 81.16(17) . .
C1 Pt N 91.25(17) . .
C7 Pt Ag 86.87(13) . .
C23 Pt Ag 63.67(12) . .
C1 Pt Ag 116.63(13) . .
N Pt Ag 95.91(11) . .
P Ag C23 134.20(11) . .
P Ag Pt 173.53(4) . .
C23 Ag Pt 46.65(10) . .
C26 P C32 107.9(2) . .
C26 P C38 104.6(2) . .
C32 P C38 102.4(2) . .
C26 P Ag 109.91(17) . .
C32 P Ag 117.26(17) . .
C38 P Ag 113.73(17) . .
C13 N C25 118.1(4) . .
C13 N Pt 128.4(3) . .
C25 N Pt 113.2(3) . .
C2 C1 C6 113.9(4) . .
C2 C1 Pt 123.1(3) . .
C6 C1 Pt 122.7(3) . .
C1 C2 C3 124.4(4) . .
C1 C2 Cl1 117.8(4) . .
C3 C2 Cl1 117.7(4) . .
C4 C3 C2 118.7(4) . .
C4 C3 Cl2 119.3(4) . .
C2 C3 Cl2 122.0(4) . .
C3 C4 C5 119.5(4) . .
C3 C4 Cl3 120.6(4) . .
C5 C4 Cl3 119.7(4) . .
C6 C5 C4 118.8(4) . .
C6 C5 Cl4 122.3(4) . .
C4 C5 Cl4 118.9(4) . .
C5 C6 C1 124.4(4) . .
C5 C6 Cl5 116.5(4) . .
C1 C6 Cl5 118.9(4) . .
C8 C7 C12 113.6(4) . .
C8 C7 Pt 119.8(3) . .
C12 C7 Pt 126.6(4) . .
C9 C8 C7 124.0(4) . .
C9 C8 Cl6 116.4(4) . .
C7 C8 Cl6 119.7(4) . .
C8 C9 C10 120.0(5) . .
C8 C9 Cl7 120.9(4) . .
C10 C9 Cl7 119.1(4) . .
C11 C10 C9 118.7(5) . .
C11 C10 Cl8 120.8(4) . .
C9 C10 Cl8 120.5(4) . .
C10 C11 C12 119.5(5) . .
C10 C11 Cl9 119.7(4) . .
C12 C11 Cl9 120.9(4) . .
C11 C12 C7 124.2(5) . .
C11 C12 Cl10 117.4(4) . .
C7 C12 Cl10 118.4(4) . .
N C13 C14 123.0(5) . .
C15 C14 C13 118.8(5) . .
C14 C15 C16 120.0(5) . .
C15 C16 C25 118.0(5) . .
C15 C16 C17 124.2(5) . .
C25 C16 C17 117.9(4) . .
C18 C17 C16 120.5(5) . .
C17 C18 C19 122.1(5) . .
C24 C19 C20 117.9(5) . .
C24 C19 C18 118.7(4) . .
C20 C19 C18 123.4(5) . .
C21 C20 C19 120.1(5) . .
C20 C21 C22 121.6(5) . .
C23 C22 C21 121.1(5) . .
C22 C23 C24 116.4(4) . .
C22 C23 Pt 132.5(4) . .
C24 C23 Pt 110.9(3) . .
C22 C23 Ag 95.0(3) . .
C24 C23 Ag 112.5(3) . .
Pt C23 Ag 69.68(13) . .
C19 C24 C23 123.0(4) . .
C19 C24 C25 119.0(4) . .
C23 C24 C25 118.0(4) . .
N C25 C16 122.1(4) . .
N C25 C24 116.2(4) . .
C16 C25 C24 121.7(4) . .
C31 C26 C27 119.4(5) . .
C31 C26 P 123.4(4) . .
C27 C26 P 117.1(4) . .
C28 C27 C26 119.4(5) . .
C29 C28 C27 120.5(5) . .
C28 C29 C30 119.7(5) . .
C29 C30 C31 120.6(5) . .
C30 C31 C26 120.4(5) . .
C33 C32 C37 119.4(5) . .
C33 C32 P 123.7(4) . .
C37 C32 P 116.8(4) . .
C32 C33 C34 120.1(5) . .
C35 C34 C33 120.1(5) . .
C34 C35 C36 120.0(5) . .
C37 C36 C35 120.3(5) . .
C36 C37 C32 120.1(5) . .
C43 C38 C39 119.5(5) . .
C43 C38 P 119.6(4) . .
C39 C38 P 120.8(4) . .
C40 C39 C38 120.0(5) . .
C39 C40 C41 120.2(5) . .
C42 C41 C40 119.4(5) . .
C43 C42 C41 120.8(5) . .
C38 C43 C42 120.0(5) . .
Cl11 C44 Cl11 111.0(5) . 3_655
Cl11 C44 Cl11 111.0(5) . 2_545
Cl11 C44 Cl11 111.0(5) 3_655 2_545
C47 C46 C45 115.9(8) . .
C47 C47 C46 118.0(10) 4_545 .
Cl14 C48 Cl12 108.2(11) . .
Cl14 C48 Cl13 111.2(12) . .
Cl12 C48 Cl13 112.5(12) . .

loop_
_geom_bond_atom_site_label_1
_geom_bond_atom_site_label_2
_geom_bond_distance
_geom_bond_site_symmetry_2
Pt C7 2.033(5) .
Pt C23 2.074(5) .
Pt C1 2.087(5) .
Pt N 2.093(4) .
Pt Ag 2.6748(5) .
Ag P 2.3731(13) .
Ag C23 2.556(4) .
P C26 1.830(5) .
P C32 1.830(5) .
P C38 1.838(5) .
Cl1 C2 1.755(5) .
Cl2 C3 1.729(5) .
Cl3 C4 1.729(5) .
Cl4 C5 1.728(5) .
Cl5 C6 1.759(5) .
Cl6 C8 1.749(5) .
Cl7 C9 1.736(5) .
Cl8 C10 1.729(5) .
Cl9 C11 1.736(5) .
Cl10 C12 1.753(5) .
N C13 1.338(6) .
N C25 1.379(6) .
C1 C2 1.400(7) .
C1 C6 1.408(7) .
C2 C3 1.404(7) .
C3 C4 1.397(7) .
C4 C5 1.407(7) .
C5 C6 1.391(7) .
C7 C8 1.401(7) .
C7 C12 1.413(7) .
C8 C9 1.396(7) .
C9 C10 1.397(8) .
C10 C11 1.389(8) .
C11 C12 1.402(7) .
C13 C14 1.405(7) .
C14 C15 1.379(7) .
C15 C16 1.403(7) .
C16 C25 1.410(7) .
C16 C17 1.444(7) .
C17 C18 1.362(7) .
C18 C19 1.436(7) .
C19 C24 1.412(7) .
C19 C20 1.417(7) .
C20 C21 1.369(7) .
C21 C22 1.415(7) .
C22 C23 1.397(7) .
C23 C24 1.430(7) .
C24 C25 1.431(7) .
C26 C31 1.395(7) .
C26 C27 1.407(7) .
C27 C28 1.406(8) .
C28 C29 1.387(9) .
C29 C30 1.389(8) .
C30 C31 1.390(8) .
C32 C33 1.395(7) .
C32 C37 1.410(7) .
C33 C34 1.404(7) .
C34 C35 1.387(8) .
C35 C36 1.399(8) .
C36 C37 1.387(8) .
C38 C43 1.389(7) .
C38 C39 1.408(7) .
C39 C40 1.392(8) .
C40 C41 1.396(9) .
C41 C42 1.395(9) .
C42 C43 1.390(8) .
Cl11 C44 1.748(5) .
C44 Cl11 1.748(5) 3_655
C44 Cl11 1.748(5) 2_545
C45 C46 1.501(14) .
C46 C47 1.493(13) .
C47 C47 1.471(17) 4_545
Cl12 C48 1.733(7) .
Cl13 C48 1.737(7) .
Cl14 C48 1.733(7) .
